data_4117156
loop_
_publ_author_name
'Stephen F. Nelsen'
'Rustem F. Ismagilov'
'Douglas R. Powell'

_publ_contact_author
; 
    Prof. Stephen F. Nelsen
    Department of Chemsitry 
    University of Wisconsin 
    Madison, WI  53706-1396  USA 
;
_publ_contact_author_email nelsen@chem.wisc.edu
_publ_contact_author_fax '608 262 0381'
_publ_contact_author_phone '608 262 3426'
_publ_section_title
;
 Charge Localization in a Dihydrazine Analogue of
 Tetramethyl-p-phenylenediamine Radical Cation
;
_journal_name_full 'Journal of the American Chemical Society'
_journal_page_first 6313
_journal_page_last 6314
_journal_paper_doi 10.1021/ja960500l
_journal_volume 118
_journal_year 1996
_chemical_formula_moiety '(C16 H24 N2)+ (N O3)-'
_chemical_formula_sum 'C16 H24 N3 O3'
_chemical_formula_weight 306.38
_chemical_name_systematic
; 
 ? 
;
_space_group_IT_number 19
_symmetry_cell_setting orthorhombic
_symmetry_space_group_name_Hall 'P 2ac 2ab'
_symmetry_space_group_name_H-M 'P 21 21 21'
_atom_sites_solution_hydrogens geom
_atom_sites_solution_primary direct
_atom_sites_solution_secondary difmap
_audit_creation_method SHELXL
_cell_angle_alpha 90.00
_cell_angle_beta 90.00
_cell_angle_gamma 90.00
_cell_formula_units_Z 4
_cell_length_a 8.0115(4)
_cell_length_b 12.8872(6)
_cell_length_c 15.3184(7)
_cell_measurement_reflns_used 3489
_cell_measurement_temperature 133(2)
_cell_measurement_theta_max 25.8
_cell_measurement_theta_min 2.0
_cell_volume 1581.56(13)
_computing_structure_refinement 'SHELXL-93 (Sheldrick, 1993)'
_computing_structure_solution 'SHELXS-86 (Sheldrick, 1990)'
_diffrn_ambient_temperature 133(2)
_diffrn_measurement_device 'Siemens P4-CCD'
_diffrn_measurement_method 'phi scans'
_diffrn_radiation_monochromator graphite
_diffrn_radiation_source 'sealed tube'
_diffrn_radiation_type MoK\a
_diffrn_radiation_wavelength 0.71073
_diffrn_reflns_av_R_equivalents 0.0256
_diffrn_reflns_av_sigmaI/netI 0.0295
_diffrn_reflns_limit_h_max 9
_diffrn_reflns_limit_h_min -4
_diffrn_reflns_limit_k_max 14
_diffrn_reflns_limit_k_min -13
_diffrn_reflns_limit_l_max 18
_diffrn_reflns_limit_l_min -12
_diffrn_reflns_number 4264
_diffrn_reflns_theta_max 25.83
_diffrn_reflns_theta_min 2.07
_diffrn_standards_decay_% 0.81
_diffrn_standards_number 170
_exptl_absorpt_coefficient_mu 0.090
_exptl_absorpt_correction_type none
_exptl_crystal_colour red
_exptl_crystal_density_diffrn 1.287
_exptl_crystal_description 'transparent prism'
_exptl_crystal_F_000 660
_exptl_crystal_size_max 0.40
_exptl_crystal_size_mid 0.20
_exptl_crystal_size_min 0.10
_refine_diff_density_max 0.185
_refine_diff_density_min -0.153
_refine_diff_density_rms 0.039
_refine_ls_abs_structure_details 'Flack H D (1983), Acta Cryst. A39, 876-881'
_refine_ls_abs_structure_Flack -1.05(134)
_refine_ls_extinction_coef 0.0151(21)
_refine_ls_extinction_expression Fc^*^=kFc[1+0.001xFc^2^\l^3^/sin(2\q)]^-1/4^
_refine_ls_extinction_method SHELXL
_refine_ls_goodness_of_fit_all 1.073
_refine_ls_goodness_of_fit_obs 1.052
_refine_ls_hydrogen_treatment riding
_refine_ls_matrix_type full
_refine_ls_number_parameters 200
_refine_ls_number_reflns 2605
_refine_ls_number_restraints 0
_refine_ls_restrained_S_all 1.073
_refine_ls_restrained_S_obs 1.052
_refine_ls_R_factor_all 0.0361
_refine_ls_R_factor_obs 0.0336
_refine_ls_shift/esd_max 0.058
_refine_ls_shift/esd_mean 0.003
_refine_ls_structure_factor_coef Fsqd
_refine_ls_weighting_details 'w=1/[\s^2^(Fo^2^)+(0.0346P)^2^+0.6449P] where P=(Fo^2^+2Fc^2^)/3'
_refine_ls_weighting_scheme calc
_refine_ls_wR_factor_all 0.0862
_refine_ls_wR_factor_obs 0.0828
_reflns_number_observed 2502
_reflns_number_total 2605
_reflns_observed_criterion >2sigma(I)
_cod_data_source_file ja960500l_1.cif
_cod_data_source_block compound_3+_(NO3)-
_cod_depositor_comments
;
The following automatic conversions were performed:

'_refine_ls_weighting_scheme' value 'calc
w=1/[\s^2^(Fo^2^)+(0.0346P)^2^+0.6449P] where P=(Fo^2^+2Fc^2^)/3' was
changed to 'calc'. New tag '_refine_ls_weighting_details' was
created. The value of the new tag was set to
'w=1/[\s^2^(Fo^2^)+(0.0346P)^2^+0.6449P] where P=(Fo^2^+2Fc^2^)/3'.

Automatic conversion script
Id: cif_fix_values 3143 2015-03-26 13:38:13Z robertas 
;
_cod_database_code 4117156

loop_
_symmetry_equiv_pos_as_xyz
'x, y, z'
'-x+1/2, -y, z+1/2'
'-x, y+1/2, -z+1/2'
'x+1/2, -y+1/2, -z'

loop_
_atom_site_aniso_label
_atom_site_aniso_U_11
_atom_site_aniso_U_22
_atom_site_aniso_U_33
_atom_site_aniso_U_23
_atom_site_aniso_U_13
_atom_site_aniso_U_12
C1 0.0297(10) 0.0265(10) 0.0262(10) -0.0065(8) -0.0115(8) 0.0036(9)
N2 0.0200(8) 0.0181(7) 0.0176(7) -0.0027(6) -0.0012(6) -0.0004(6)
N3 0.0158(8) 0.0177(7) 0.0186(8) -0.0013(6) -0.0017(6) 0.0010(6)
C4 0.0206(9) 0.0206(9) 0.0248(10) -0.0021(7) -0.0041(8) 0.0052(8)
C5 0.0321(11) 0.0284(10) 0.0260(10) 0.0061(8) -0.0053(9) 0.0052(9)
C6 0.0440(12) 0.0363(11) 0.0196(10) -0.0006(8) -0.0050(9) 0.0099(10)
C7 0.0224(10) 0.0345(11) 0.0479(13) -0.0050(10) -0.0119(9) 0.0005(9)
C8 0.0188(9) 0.0323(10) 0.0295(10) -0.0032(8) -0.0023(8) 0.0055(8)
C9 0.0169(8) 0.0173(8) 0.0218(9) -0.0021(7) -0.0025(7) -0.0018(7)
C10 0.0212(10) 0.0230(9) 0.0184(9) -0.0038(7) 0.0008(8) -0.0015(7)
C11 0.0198(9) 0.0184(8) 0.0300(10) -0.0041(7) 0.0012(8) -0.0004(7)
C12 0.0213(9) 0.0227(9) 0.0323(11) 0.0061(8) 0.0014(8) -0.0048(8)
C13 0.0277(10) 0.0310(11) 0.0273(11) 0.0025(8) 0.0085(9) -0.0031(9)
C14 0.0209(9) 0.0249(10) 0.0267(10) -0.0049(8) 0.0047(8) -0.0010(8)
C15 0.0151(8) 0.0210(9) 0.0189(9) -0.0021(7) -0.0045(7) -0.0004(7)
C16 0.0258(10) 0.0339(11) 0.0212(10) -0.0059(8) -0.0023(8) 0.0012(9)
C17 0.0195(9) 0.0235(9) 0.0283(10) 0.0015(8) -0.0054(8) 0.0004(7)
C18 0.0199(9) 0.0240(9) 0.0316(11) 0.0004(8) 0.0005(8) -0.0021(8)
N1A 0.0240(9) 0.0176(7) 0.0243(9) -0.0007(6) -0.0010(7) 0.0037(7)
O1 0.0251(8) 0.0329(8) 0.0628(10) -0.0011(7) 0.0059(8) -0.0064(7)
O2 0.0444(10) 0.0590(11) 0.0430(10) 0.0147(8) 0.0199(8) 0.0182(8)
O3 0.0638(13) 0.0538(11) 0.0517(11) -0.0196(9) -0.0347(10) 0.0093(9)

loop_
_atom_site_label
_atom_site_type_symbol
_atom_site_fract_x
_atom_site_fract_y
_atom_site_fract_z
_atom_site_U_iso_or_equiv
_atom_site_thermal_displace_type
_atom_site_occupancy
_atom_site_calc_flag
_atom_site_refinement_flags
C1 C 0.9036(3) 0.5077(2) 0.75297(12) 0.0275(5) Uani 1 d .
H1A H 0.9175(3) 0.5758(2) 0.78338(12) 0.033 Uiso 1 calc R
N2 N 0.7781(2) 0.51768(11) 0.68163(9) 0.0186(3) Uani 1 d .
N3 N 0.7520(2) 0.42762(11) 0.63801(9) 0.0174(3) Uani 1 d .
C4 C 0.8560(2) 0.34128(14) 0.67073(13) 0.0220(4) Uani 1 d .
H4A H 0.8328(2) 0.27685(14) 0.63642(13) 0.026 Uiso 1 calc R
C5 C 0.8215(3) 0.3220(2) 0.76827(13) 0.0288(5) Uani 1 d .
H5A H 0.9019(3) 0.2707(2) 0.79170(13) 0.035 Uiso 1 calc R
H5B H 0.7073(3) 0.2942(2) 0.77620(13) 0.035 Uiso 1 calc R
C6 C 0.8401(3) 0.4263(2) 0.81709(13) 0.0333(5) Uani 1 d .
H6A H 0.7309(3) 0.4480(2) 0.84125(13) 0.040 Uiso 1 calc R
H6B H 0.9198(3) 0.4186(2) 0.86605(13) 0.040 Uiso 1 calc R
C7 C 1.0688(3) 0.4753(2) 0.7106(2) 0.0349(5) Uani 1 d .
H7A H 1.1545(3) 0.4636(2) 0.7561(2) 0.042 Uiso 1 calc R
H7B H 1.1089(3) 0.5307(2) 0.6711(2) 0.042 Uiso 1 calc R
C8 C 1.0392(2) 0.3743(2) 0.65847(13) 0.0269(4) Uani 1 d .
H8A H 1.0627(2) 0.3861(2) 0.59581(13) 0.032 Uiso 1 calc R
H8B H 1.1146(2) 0.3190(2) 0.67983(13) 0.032 Uiso 1 calc R
C9 C 0.7698(2) 0.61593(13) 0.63700(12) 0.0187(4) Uani 1 d .
C10 C 0.6912(2) 0.69797(14) 0.68045(12) 0.0208(4) Uani 1 d .
H10A H 0.6443(2) 0.68828(14) 0.73681(12) 0.025 Uiso 1 calc R
C11 C 0.6834(2) 0.79435(13) 0.63916(13) 0.0227(4) Uani 1 d .
H11A H 0.6297(2) 0.85087(13) 0.66741(13) 0.027 Uiso 1 calc R
C12 C 0.7535(2) 0.80822(14) 0.55692(13) 0.0254(4) Uani 1 d .
H12A H 0.7470(2) 0.87394(14) 0.52903(13) 0.031 Uiso 1 calc R
C13 C 0.8327(3) 0.7264(2) 0.51574(13) 0.0286(5) Uani 1 d .
H13A H 0.8808(3) 0.7365(2) 0.45971(13) 0.034 Uiso 1 calc R
C14 C 0.8429(2) 0.62911(14) 0.55542(13) 0.0242(4) Uani 1 d .
H14A H 0.8984(2) 0.57319(14) 0.52733(13) 0.029 Uiso 1 calc R
C15 C 0.5978(2) 0.40607(13) 0.58285(11) 0.0183(4) Uani 1 d .
C16 C 0.6579(3) 0.3618(2) 0.49577(12) 0.0270(4) Uani 1 d .
H16A H 0.7274(3) 0.3005(2) 0.50650(12) 0.040 Uiso 1 calc R
H16B H 0.7236(3) 0.4143(2) 0.46480(12) 0.040 Uiso 1 calc R
H16C H 0.5613(3) 0.3421(2) 0.46017(12) 0.040 Uiso 1 calc R
C17 C 0.4887(2) 0.50204(14) 0.56902(13) 0.0238(4) Uani 1 d .
H17A H 0.4519(2) 0.52874(14) 0.62573(13) 0.036 Uiso 1 calc R
H17B H 0.3911(2) 0.48332(14) 0.53384(13) 0.036 Uiso 1 calc R
H17C H 0.5533(2) 0.55557(14) 0.53861(13) 0.036 Uiso 1 calc R
C18 C 0.4921(2) 0.32581(15) 0.63264(13) 0.0252(4) Uani 1 d .
H18A H 0.5584(2) 0.26302(15) 0.64258(13) 0.038 Uiso 1 calc R
H18B H 0.3929(2) 0.30833(15) 0.59816(13) 0.038 Uiso 1 calc R
H18C H 0.4575(2) 0.35498(15) 0.68890(13) 0.038 Uiso 1 calc R
N1A N 0.6324(2) 0.06645(11) 0.62079(10) 0.0220(4) Uani 1 d .
O1 O 0.7765(2) 0.10297(11) 0.61703(11) 0.0403(4) Uani 1 d .
O2 O 0.5620(2) 0.05660(14) 0.69262(11) 0.0488(5) Uani 1 d .
O3 O 0.5616(2) 0.03931(14) 0.55275(12) 0.0564(5) Uani 1 d .

loop_
_atom_type_symbol
_atom_type_description
_atom_type_scat_dispersion_real
_atom_type_scat_dispersion_imag
_atom_type_scat_source
C C 0.0033 0.0016 'International Tables Vol C Tables 4.2.6.8 and 6.1.1.4'
H H 0.0000 0.0000 'International Tables Vol C Tables 4.2.6.8 and 6.1.1.4'
N N 0.0061 0.0033 'International Tables Vol C Tables 4.2.6.8 and 6.1.1.4'
O O 0.0106 0.0060 'International Tables Vol C Tables 4.2.6.8 and 6.1.1.4'

loop_
_geom_angle_atom_site_label_1
_geom_angle_atom_site_label_2
_geom_angle_atom_site_label_3
_geom_angle
N2 C1 C6 107.8(2)
N2 C1 C7 107.2(2)
C6 C1 C7 111.9(2)
N3 N2 C9 120.77(13)
N3 N2 C1 113.05(14)
C9 N2 C1 117.03(14)
N2 N3 C4 113.02(14)
N2 N3 C15 123.69(13)
C4 N3 C15 120.55(13)
N3 C4 C5 110.5(2)
N3 C4 C8 106.71(14)
C5 C4 C8 109.5(2)
C4 C5 C6 108.1(2)
C1 C6 C5 108.6(2)
C1 C7 C8 108.4(2)
C4 C8 C7 108.4(2)
C14 C9 C10 121.6(2)
C14 C9 N2 121.0(2)
C10 C9 N2 117.3(2)
C11 C10 C9 118.5(2)
C12 C11 C10 120.4(2)
C13 C12 C11 120.0(2)
C12 C13 C14 120.9(2)
C9 C14 C13 118.5(2)
N3 C15 C17 113.16(14)
N3 C15 C16 107.27(14)
C17 C15 C16 111.2(2)
N3 C15 C18 107.12(14)
C17 C15 C18 107.31(15)
C16 C15 C18 110.78(15)
O3 N1A O2 120.6(2)
O3 N1A O1 119.4(2)
O2 N1A O1 119.9(2)

loop_
_geom_bond_atom_site_label_1
_geom_bond_atom_site_label_2
_geom_bond_distance
C1 N2 1.491(2)
C1 C6 1.525(3)
C1 C7 1.533(3)
N2 N3 1.355(2)
N2 C9 1.440(2)
N3 C4 1.477(2)
N3 C15 1.522(2)
C4 C5 1.540(3)
C4 C8 1.540(3)
C5 C6 1.546(3)
C7 C8 1.545(3)
C9 C14 1.390(3)
C9 C10 1.399(2)
C10 C11 1.395(3)
C11 C12 1.391(3)
C12 C13 1.383(3)
C13 C14 1.396(3)
C15 C17 1.529(2)
C15 C16 1.529(3)
C15 C18 1.539(3)
N1A O3 1.237(2)
N1A O2 1.243(2)
N1A O1 1.249(2)

loop_
_geom_torsion_atom_site_label_1
_geom_torsion_atom_site_label_2
_geom_torsion_atom_site_label_3
_geom_torsion_atom_site_label_4
_geom_torsion
C6 C1 N2 N3 -59.6(2)
C7 C1 N2 N3 61.0(2)
C6 C1 N2 C9 153.1(2)
C7 C1 N2 C9 -86.2(2)
C9 N2 N3 C4 145.1(2)
C1 N2 N3 C4 -0.8(2)
C9 N2 N3 C15 -53.6(2)
C1 N2 N3 C15 160.5(2)
N2 N3 C4 C5 58.6(2)
C15 N3 C4 C5 -103.3(2)
N2 N3 C4 C8 -60.4(2)
C15 N3 C4 C8 137.7(2)
N3 C4 C5 C6 -52.2(2)
C8 C4 C5 C6 65.1(2)
N2 C1 C6 C5 60.6(2)
C7 C1 C6 C5 -57.0(2)
C4 C5 C6 C1 -6.0(2)
N2 C1 C7 C8 -56.3(2)
C6 C1 C7 C8 61.8(2)
N3 C4 C8 C7 59.3(2)
C5 C4 C8 C7 -60.3(2)
C1 C7 C8 C4 -1.9(2)
N3 N2 C9 C14 -43.2(2)
C1 N2 C9 C14 101.4(2)
N3 N2 C9 C10 139.2(2)
C1 N2 C9 C10 -76.2(2)
C14 C9 C10 C11 1.6(3)
N2 C9 C10 C11 179.2(2)
C9 C10 C11 C12 -0.5(3)
C10 C11 C12 C13 -0.4(3)
C11 C12 C13 C14 0.3(3)
C10 C9 C14 C13 -1.7(3)
N2 C9 C14 C13 -179.2(2)
C12 C13 C14 C9 0.7(3)
N2 N3 C15 C17 9.5(2)
C4 N3 C15 C17 169.4(2)
N2 N3 C15 C16 132.5(2)
C4 N3 C15 C16 -67.6(2)
N2 N3 C15 C18 -108.5(2)
C4 N3 C15 C18 51.4(2)
